data_7156241
loop_
_publ_author_name
'Suzuki, Shin'
'Asako, Takashi'
'Itami, Kenichiro'
'Yamaguchi, Junichiro'

_publ_section_title
;
 Modular synthesis of heptaarylindole.
;
_journal_issue 20
_journal_name_full 'Organic &amp; biomolecular chemistry'
_journal_page_first 3771
_journal_page_last 3776
_journal_paper_doi 10.1039/c8ob00993g
_journal_volume 16
_journal_year 2018
_chemical_formula_sum 'C47 H44 Cl3 N O'
_chemical_formula_weight 745.18
_space_group_crystal_system monoclinic
_space_group_IT_number 14
_space_group_name_Hall '-P 2ybc'
_space_group_name_H-M_alt 'P 1 21/c 1'
_symmetry_space_group_name_Hall '-P 2ybc'
_symmetry_space_group_name_H-M 'P 1 21/c 1'
_atom_sites_solution_hydrogens geom
_audit_creation_method SHELXL-2016/6
_audit_update_record
;
2017-10-18 deposited with the CCDC.
2018-05-03 downloaded from the CCDC.
;
_cell_angle_alpha 90
_cell_angle_beta 92.439(4)
_cell_angle_gamma 90
_cell_formula_units_Z 4
_cell_length_a 11.365(2)
_cell_length_b 13.805(2)
_cell_length_c 25.674(4)
_cell_measurement_reflns_used 4766
_cell_measurement_temperature 143
_cell_measurement_theta_max 25.3
_cell_measurement_theta_min 3.0
_cell_volume 4024.4(11)
_computing_cell_refinement
;
Rigaku CrystalClear-SM Expert 2.1 b29
;
_computing_data_collection
;
Rigaku CrystalClear-SM Expert 2.1 b29
;
_computing_data_reduction
;
Rigaku CrystalClear-SM Expert 2.1 b29
;
_computing_molecular_graphics 'Yadokari-XG 2009 (Wakita Nemoto et al., 2009)'
_computing_publication_material 'Yadokari-XG 2009 (Wakita,Nemoto et al., 2009)'
_computing_structure_refinement 'SHELXL-2016/6 (Sheldrick, 2016)'
_computing_structure_solution SIR-97
_diffrn_ambient_temperature 143(2)
_diffrn_detector_area_resol_mean 5.8140
_diffrn_measured_fraction_theta_full 0.998
_diffrn_measured_fraction_theta_max 0.998
_diffrn_measurement_device_type
;
Rigaku CrystalClear-SM Expert 2.1 b29
;
_diffrn_measurement_method 'profile data from \w-scans'
_diffrn_radiation_monochromator Confocal
_diffrn_radiation_type MoK\a
_diffrn_radiation_wavelength 0.71075
_diffrn_reflns_av_R_equivalents 0.0558
_diffrn_reflns_av_unetI/netI 0.0420
_diffrn_reflns_Laue_measured_fraction_full 0.998
_diffrn_reflns_Laue_measured_fraction_max 0.998
_diffrn_reflns_limit_h_max 13
_diffrn_reflns_limit_h_min -13
_diffrn_reflns_limit_k_max 16
_diffrn_reflns_limit_k_min -16
_diffrn_reflns_limit_l_max 30
_diffrn_reflns_limit_l_min -30
_diffrn_reflns_number 42923
_diffrn_reflns_point_group_measured_fraction_full 0.998
_diffrn_reflns_point_group_measured_fraction_max 0.998
_diffrn_reflns_theta_full 24.999
_diffrn_reflns_theta_max 24.999
_diffrn_reflns_theta_min 3.056
_diffrn_source 'Rotating Anode'
_exptl_absorpt_coefficient_mu 0.264
_exptl_absorpt_correction_T_max 1.000
_exptl_absorpt_correction_T_min 0.885
_exptl_absorpt_correction_type multi-scan
_exptl_absorpt_process_details '\'Jacobson, R. (1998) Private communication\''
_exptl_crystal_colour Colorless
_exptl_crystal_density_diffrn 1.230
_exptl_crystal_description Block
_exptl_crystal_F_000 1568
_exptl_crystal_size_max 0.250
_exptl_crystal_size_mid 0.100
_exptl_crystal_size_min 0.020
_refine_diff_density_max 0.863
_refine_diff_density_min -0.527
_refine_diff_density_rms 0.055
_refine_ls_extinction_method none
_refine_ls_goodness_of_fit_ref 1.046
_refine_ls_hydrogen_treatment constr
_refine_ls_matrix_type full
_refine_ls_number_parameters 503
_refine_ls_number_reflns 7079
_refine_ls_number_restraints 78
_refine_ls_restrained_S_all 1.210
_refine_ls_R_factor_all 0.1071
_refine_ls_R_factor_gt 0.0671
_refine_ls_shift/su_max 0.000
_refine_ls_shift/su_mean 0.000
_refine_ls_structure_factor_coef Fsqd
_refine_ls_weighting_details 'w=1/[\s^2^(Fo^2^)+(0.0886P)^2^+4.1511P] where P=(Fo^2^+2Fc^2^)/3'
_refine_ls_weighting_scheme calc
_refine_ls_wR_factor_gt 0.1681
_refine_ls_wR_factor_ref 0.1940
_reflns_Friedel_coverage 0.000
_reflns_number_gt 4660
_reflns_number_total 7079
_reflns_threshold_expression 'I > 2\s(I)'
_cod_data_source_file c8ob00993g2.cif
_cod_data_source_block 9A
_cod_depositor_comments
;
The following automatic conversions were performed:

'_exptl_absorpt_correction_type' value 'Multi-scan' changed to
'multi-scan' according to
/home/data/users/saulius/crontab/automatic-downloads/rss-feeds/RSC/lib/dictionaries/cif_core.dic
dictionary named 'cif_core.dic' version 2.4.2 from 2011-04-26.

Automatic conversion script
Id: cif_fix_values 4973 2017-02-22 13:04:09Z antanas 

 Adding full bibliography for 7156239--7156243.cif.
;
_cod_database_code 7156241
_shelx_shelxl_version_number 2016/6
_shelx_space_group_comment
;
The symmetry employed for this shelxl refinement is uniquely defined
by the following loop, which should always be used as a source of
symmetry information in preference to the above space-group names.
They are only intended as comments.
;
_shelx_estimated_absorpt_t_min 0.937
_shelx_estimated_absorpt_t_max 0.995

loop_
_space_group_symop_operation_xyz
'x, y, z'
'-x, y+1/2, -z+1/2'
'-x, -y, -z'
'x, -y-1/2, z-1/2'

loop_
_atom_site_label
_atom_site_type_symbol
_atom_site_fract_x
_atom_site_fract_y
_atom_site_fract_z
_atom_site_U_iso_or_equiv
_atom_site_adp_type
_atom_site_occupancy
_atom_site_site_symmetry_order
_atom_site_calc_flag
_atom_site_refinement_flags_posn
_atom_site_refinement_flags_adp
_atom_site_refinement_flags_occupancy
_atom_site_disorder_assembly
_atom_site_disorder_group
N1 N 0.1358(2) -0.11732(18) 0.74616(9) 0.0317(6) Uani 1 1 d . . . . .
H1 H 0.070188 -0.124923 0.727124 0.038 Uiso 1 1 calc R U . . .
C1 C 0.2355(3) -0.1720(2) 0.74262(11) 0.0324(7) Uani 1 1 d . . . . .
H2 H 0.244333 -0.223735 0.718695 0.039 Uiso 1 1 calc R U . . .
C2 C 0.3208(2) -0.1421(2) 0.77814(11) 0.0272(6) Uani 1 1 d . . . . .
C3 C 0.2706(2) -0.0606(2) 0.80550(10) 0.0252(6) Uani 1 1 d . . . . .
C4 C 0.3113(2) 0.0056(2) 0.84459(10) 0.0239(6) Uani 1 1 d . . . . .
C5 C 0.2347(2) 0.0787(2) 0.86058(10) 0.0246(6) Uani 1 1 d . . . . .
C6 C 0.1189(2) 0.0896(2) 0.83696(11) 0.0252(6) Uani 1 1 d . . . . .
C7 C 0.0774(2) 0.0244(2) 0.79882(10) 0.0250(6) Uani 1 1 d . . . . .
C8 C 0.1548(2) -0.0485(2) 0.78434(10) 0.0263(6) Uani 1 1 d . . . . .
C9 C 0.4354(2) -0.1924(2) 0.78450(11) 0.0275(6) Uani 1 1 d . . . . .
C10 C 0.4886(3) -0.2139(2) 0.83286(11) 0.0325(7) Uani 1 1 d . . . . .
H3 H 0.450490 -0.195470 0.863557 0.039 Uiso 1 1 calc R U . . .
C11 C 0.5959(3) -0.2617(2) 0.83737(12) 0.0343(7) Uani 1 1 d . . . . .
H4 H 0.631297 -0.273610 0.870948 0.041 Uiso 1 1 calc R U . . .
C12 C 0.6519(3) -0.2922(2) 0.79342(12) 0.0361(7) Uani 1 1 d . . . . .
C13 C 0.5974(3) -0.2743(2) 0.74518(12) 0.0359(7) Uani 1 1 d . . . . .
H5 H 0.633040 -0.296902 0.714651 0.043 Uiso 1 1 calc R U . . .
C14 C 0.4920(3) -0.2242(2) 0.74051(11) 0.0323(7) Uani 1 1 d . . . . .
H6 H 0.457639 -0.211378 0.706835 0.039 Uiso 1 1 calc R U . . .
C15 C 0.7707(3) -0.3409(3) 0.79762(16) 0.0595(11) Uani 1 1 d . . . . .
H7 H 0.762092 -0.409400 0.788272 0.089 Uiso 1 1 calc R U . . .
H8 H 0.803153 -0.335440 0.833475 0.089 Uiso 1 1 calc R U . . .
H9 H 0.824012 -0.309388 0.773835 0.089 Uiso 1 1 calc R U . . .
C16 C 0.4333(2) -0.0018(2) 0.86801(11) 0.0277(7) Uani 1 1 d . . . . .
C17 C 0.4536(3) -0.0298(2) 0.91963(11) 0.0338(7) Uani 1 1 d . . . . .
H10 H 0.388814 -0.044534 0.940427 0.041 Uiso 1 1 calc R U . . .
C18 C 0.5671(3) -0.0366(3) 0.94108(13) 0.0473(9) Uani 1 1 d . . . . .
H11 H 0.579949 -0.057376 0.976130 0.057 Uiso 1 1 calc R U . . .
C19 C 0.6619(3) -0.0129(3) 0.91137(15) 0.0550(11) Uani 1 1 d . . . . .
H12 H 0.739823 -0.016530 0.926197 0.066 Uiso 1 1 calc R U . . .
C20 C 0.6432(3) 0.0158(3) 0.86042(14) 0.0480(9) Uani 1 1 d . . . . .
H13 H 0.708215 0.032377 0.840121 0.058 Uiso 1 1 calc R U . . .
C21 C 0.5297(3) 0.0205(2) 0.83862(12) 0.0341(7) Uani 1 1 d . . . . .
H14 H 0.517524 0.039255 0.803192 0.041 Uiso 1 1 calc R U . . .
C22 C 0.2738(2) 0.1453(2) 0.90417(10) 0.0254(6) Uani 1 1 d . . . . .
C23 C 0.3770(3) 0.1989(2) 0.90330(11) 0.0297(7) Uani 1 1 d . . . . .
H15 H 0.423693 0.194874 0.873550 0.036 Uiso 1 1 calc R U . . .
C24 C 0.4144(3) 0.2582(2) 0.94459(12) 0.0360(8) Uani 1 1 d . . . . .
H16 H 0.486079 0.293305 0.943102 0.043 Uiso 1 1 calc R U . . .
C25 C 0.3462(3) 0.2657(2) 0.98783(12) 0.0387(8) Uani 1 1 d . . . . .
C26 C 0.2422(3) 0.2143(2) 0.98926(12) 0.0381(8) Uani 1 1 d . . . . .
H17 H 0.194357 0.220303 1.018540 0.046 Uiso 1 1 calc R U . . .
C27 C 0.2073(3) 0.1544(2) 0.94862(11) 0.0300(7) Uani 1 1 d . . . . .
H18 H 0.136396 0.118404 0.950765 0.036 Uiso 1 1 calc R U . . .
O1 O 0.3746(2) 0.32166(19) 1.03068(9) 0.0575(7) Uani 1 1 d . . . . .
C28 C 0.4899(4) 0.3600(4) 1.03449(17) 0.0793(15) Uani 1 1 d . . . . .
H19 H 0.547125 0.307590 1.030920 0.119 Uiso 1 1 calc R U . . .
H20 H 0.503085 0.391427 1.068482 0.119 Uiso 1 1 calc R U . . .
H21 H 0.499554 0.407738 1.006722 0.119 Uiso 1 1 calc R U . . .
C29 C 0.0444(2) 0.1728(2) 0.85253(10) 0.0262(6) Uani 1 1 d . . . . .
C30 C -0.0643(2) 0.1595(2) 0.87467(12) 0.0320(7) Uani 1 1 d . . . . .
H22 H -0.095867 0.096046 0.877148 0.038 Uiso 1 1 calc R U . . .
C31 C -0.1273(3) 0.2377(2) 0.89318(12) 0.0376(8) Uani 1 1 d . . . . .
H23 H -0.201289 0.226338 0.907958 0.045 Uiso 1 1 calc R U . . .
C32 C -0.0851(3) 0.3326(2) 0.89069(12) 0.0370(8) Uani 1 1 d . . . . .
C33 C 0.0212(3) 0.3459(2) 0.86650(11) 0.0345(7) Uani 1 1 d . . . . .
H24 H 0.051397 0.409614 0.862820 0.041 Uiso 1 1 calc R U . . .
C34 C 0.0839(3) 0.2679(2) 0.84764(11) 0.0300(7) Uani 1 1 d . . . . .
H25 H 0.155582 0.279621 0.830986 0.036 Uiso 1 1 calc R U . . .
C35 C -0.1527(3) 0.4161(3) 0.91509(14) 0.0507(10) Uani 1 1 d . . . . .
C36 C -0.2753(4) 0.4253(3) 0.88867(18) 0.0712(13) Uani 1 1 d . . . . .
H26 H -0.267861 0.439981 0.851608 0.107 Uiso 1 1 calc R U . . .
H27 H -0.318518 0.477628 0.905185 0.107 Uiso 1 1 calc R U . . .
H28 H -0.318127 0.364221 0.892275 0.107 Uiso 1 1 calc R U . . .
C37 C -0.1629(5) 0.3955(4) 0.97327(16) 0.0917(18) Uani 1 1 d . . . . .
H29 H -0.208157 0.335896 0.977791 0.138 Uiso 1 1 calc R U . . .
H30 H -0.202982 0.449650 0.989671 0.138 Uiso 1 1 calc R U . . .
H31 H -0.083939 0.387735 0.989635 0.138 Uiso 1 1 calc R U . . .
C38 C -0.0883(4) 0.5132(3) 0.90974(19) 0.0717(13) Uani 1 1 d . . . . .
H32 H -0.009942 0.508864 0.927073 0.108 Uiso 1 1 calc R U . . .
H33 H -0.133468 0.564635 0.925995 0.108 Uiso 1 1 calc R U . . .
H34 H -0.080280 0.528055 0.872727 0.108 Uiso 1 1 calc R U . . .
C39 C -0.0410(2) 0.0280(2) 0.77120(11) 0.0291(7) Uani 1 1 d . . . . .
C40 C -0.1157(3) -0.0522(2) 0.77294(13) 0.0363(7) Uani 1 1 d . . . . .
H35 H -0.092022 -0.106849 0.793320 0.044 Uiso 1 1 calc R U . . .
C41 C -0.2229(3) -0.0539(3) 0.74576(14) 0.0443(9) Uani 1 1 d . . . . .
H36 H -0.271691 -0.109530 0.747787 0.053 Uiso 1 1 calc R U . . .
C42 C -0.2604(3) 0.0235(3) 0.71574(15) 0.0474(9) Uani 1 1 d . . . . .
C43 C -0.1868(3) 0.1036(3) 0.71389(14) 0.0473(9) Uani 1 1 d . . . . .
H37 H -0.210771 0.157790 0.693266 0.057 Uiso 1 1 calc R U . . .
C44 C -0.0790(3) 0.1064(2) 0.74139(13) 0.0387(8) Uani 1 1 d . . . . .
H38 H -0.030953 0.162599 0.739738 0.046 Uiso 1 1 calc R U . . .
C45 C -0.3773(4) 0.0199(3) 0.68480(19) 0.0727(14) Uani 1 1 d . . . . .
H39 H -0.436119 -0.014501 0.705334 0.087 Uiso 1 1 calc R U . . .
H40 H -0.406175 0.086691 0.678370 0.087 Uiso 1 1 calc R U . . .
C46 C -0.3651(5) -0.0302(4) 0.6344(2) 0.104(2) Uani 1 1 d . . . . .
H41 H -0.307550 0.004218 0.613855 0.156 Uiso 1 1 calc R U . . .
H42 H -0.441461 -0.031231 0.615150 0.156 Uiso 1 1 calc R U . . .
H43 H -0.338203 -0.096773 0.640715 0.156 Uiso 1 1 calc R U . . .
C47 C 0.1037(3) -0.1427(3) 0.91458(14) 0.0594(11) Uani 1 1 d D U . . .
H44 H 0.120038 -0.087911 0.890420 0.071 Uiso 0.541(4) 1 calc R U P A 1
H45 H 0.140484 -0.093648 0.891638 0.071 Uiso 0.459(4) 1 calc R U P A 2
Cl1 Cl -0.0172(3) -0.2157(3) 0.88916(10) 0.1030(11) Uani 0.541(4) 1 d D U P A 1
Cl2 Cl 0.2233(3) -0.2284(2) 0.91675(14) 0.0947(10) Uani 0.541(4) 1 d D U P A 1
Cl3 Cl 0.0761(4) -0.1017(3) 0.97366(16) 0.1235(15) Uani 0.541(4) 1 d D U P A 1
Cl4 Cl 0.1497(5) -0.1138(3) 0.98043(14) 0.1012(14) Uani 0.459(4) 1 d D U P A 2
Cl5 Cl 0.1495(5) -0.2485(2) 0.89647(16) 0.1089(13) Uani 0.459(4) 1 d D U P A 2
Cl6 Cl -0.0467(2) -0.1262(4) 0.90831(16) 0.1194(16) Uani 0.459(4) 1 d D U P A 2

loop_
_atom_site_aniso_label
_atom_site_aniso_U_11
_atom_site_aniso_U_22
_atom_site_aniso_U_33
_atom_site_aniso_U_23
_atom_site_aniso_U_13
_atom_site_aniso_U_12
N1 0.0274(13) 0.0372(15) 0.0297(13) -0.0067(11) -0.0074(10) -0.0020(12)
C1 0.0334(17) 0.0343(17) 0.0292(16) -0.0062(13) -0.0008(13) 0.0012(14)
C2 0.0273(15) 0.0300(16) 0.0244(14) -0.0016(12) 0.0004(12) 0.0002(13)
C3 0.0235(14) 0.0296(16) 0.0226(14) 0.0027(12) 0.0012(11) -0.0002(13)
C4 0.0227(14) 0.0286(15) 0.0203(14) 0.0011(12) 0.0000(11) -0.0016(12)
C5 0.0232(14) 0.0291(16) 0.0214(14) 0.0033(12) 0.0002(11) -0.0013(13)
C6 0.0212(14) 0.0281(16) 0.0263(15) 0.0026(12) 0.0009(11) 0.0001(12)
C7 0.0218(14) 0.0276(16) 0.0252(14) 0.0040(12) -0.0017(11) -0.0015(13)
C8 0.0253(15) 0.0285(16) 0.0245(15) -0.0008(12) -0.0028(11) -0.0030(13)
C9 0.0273(15) 0.0264(15) 0.0288(15) -0.0026(12) -0.0003(12) -0.0021(13)
C10 0.0374(18) 0.0340(17) 0.0261(15) -0.0032(13) 0.0023(13) 0.0050(14)
C11 0.0389(18) 0.0333(17) 0.0303(16) 0.0002(14) -0.0052(13) 0.0073(15)
C12 0.0346(17) 0.0325(18) 0.0411(18) -0.0020(14) 0.0011(14) 0.0048(14)
C13 0.0380(18) 0.0396(18) 0.0306(16) -0.0084(14) 0.0063(13) 0.0038(15)
C14 0.0356(17) 0.0343(17) 0.0269(16) -0.0052(13) -0.0007(13) 0.0002(14)
C15 0.054(2) 0.066(3) 0.058(2) -0.003(2) 0.0004(18) 0.030(2)
C16 0.0243(15) 0.0289(16) 0.0296(15) -0.0090(13) -0.0027(12) 0.0038(13)
C17 0.0325(17) 0.0397(18) 0.0287(16) -0.0062(14) -0.0039(13) 0.0068(14)
C18 0.046(2) 0.061(2) 0.0340(18) -0.0127(17) -0.0152(15) 0.0210(18)
C19 0.0281(18) 0.076(3) 0.059(2) -0.024(2) -0.0150(17) 0.0155(18)
C20 0.0247(17) 0.067(3) 0.052(2) -0.0175(19) 0.0010(15) -0.0012(17)
C21 0.0268(16) 0.0397(18) 0.0357(17) -0.0074(14) 0.0003(13) 0.0007(14)
C22 0.0234(15) 0.0268(15) 0.0258(15) 0.0002(12) -0.0031(11) 0.0043(12)
C23 0.0303(16) 0.0322(17) 0.0263(15) -0.0011(13) -0.0021(12) 0.0012(14)
C24 0.0362(18) 0.0347(18) 0.0362(17) -0.0004(14) -0.0098(14) -0.0054(15)
C25 0.053(2) 0.0367(18) 0.0256(16) -0.0070(14) -0.0099(14) 0.0030(17)
C26 0.0421(19) 0.046(2) 0.0264(16) -0.0016(15) 0.0010(14) 0.0076(16)
C27 0.0279(15) 0.0367(17) 0.0254(15) 0.0018(13) -0.0005(12) 0.0038(14)
O1 0.0708(18) 0.0618(17) 0.0388(14) -0.0221(12) -0.0088(12) -0.0072(15)
C28 0.104(4) 0.079(3) 0.053(3) -0.024(2) -0.012(2) -0.039(3)
C29 0.0233(15) 0.0322(17) 0.0226(14) -0.0011(12) -0.0043(11) 0.0017(13)
C30 0.0250(16) 0.0346(17) 0.0362(17) 0.0013(14) -0.0015(13) -0.0001(14)
C31 0.0292(17) 0.048(2) 0.0359(17) 0.0006(15) 0.0010(13) 0.0079(15)
C32 0.0393(18) 0.041(2) 0.0299(16) -0.0034(14) -0.0101(14) 0.0126(16)
C33 0.0395(18) 0.0300(17) 0.0330(17) 0.0017(14) -0.0119(14) 0.0020(15)
C34 0.0264(15) 0.0346(17) 0.0283(15) 0.0039(13) -0.0058(12) -0.0006(14)
C35 0.063(2) 0.048(2) 0.041(2) -0.0076(17) -0.0049(17) 0.0211(19)
C36 0.056(3) 0.075(3) 0.083(3) -0.014(2) -0.001(2) 0.035(2)
C37 0.141(5) 0.089(4) 0.046(3) -0.015(2) 0.012(3) 0.049(3)
C38 0.080(3) 0.050(3) 0.083(3) -0.018(2) -0.014(2) 0.026(2)
C39 0.0220(15) 0.0334(17) 0.0316(16) -0.0043(13) -0.0034(12) 0.0002(13)
C40 0.0279(16) 0.0345(18) 0.0460(19) -0.0006(15) -0.0026(14) -0.0007(14)
C41 0.0274(17) 0.0377(19) 0.067(2) -0.0105(18) -0.0090(16) -0.0046(15)
C42 0.0340(18) 0.044(2) 0.063(2) -0.0185(18) -0.0184(16) 0.0080(17)
C43 0.048(2) 0.037(2) 0.055(2) -0.0022(17) -0.0221(17) 0.0083(17)
C44 0.0359(18) 0.0359(18) 0.0430(19) -0.0008(15) -0.0125(14) -0.0017(15)
C45 0.053(2) 0.052(2) 0.109(4) -0.021(2) -0.043(2) 0.009(2)
C46 0.106(4) 0.084(4) 0.113(4) -0.040(3) -0.081(3) 0.035(3)
C47 0.060(2) 0.067(2) 0.052(2) 0.0155(19) 0.0106(18) -0.001(2)
Cl1 0.0956(18) 0.134(2) 0.0781(16) 0.0153(16) -0.0116(13) -0.0450(18)
Cl2 0.0798(18) 0.0920(19) 0.114(2) 0.0348(16) 0.0240(16) 0.0115(15)
Cl3 0.164(3) 0.110(2) 0.103(2) -0.0480(19) 0.078(2) -0.051(2)
Cl4 0.157(3) 0.088(2) 0.0589(16) 0.0082(15) 0.004(2) -0.023(3)
Cl5 0.156(3) 0.0776(19) 0.096(2) -0.0178(17) 0.045(2) 0.007(2)
Cl6 0.0667(17) 0.155(3) 0.137(3) 0.082(2) 0.0178(17) 0.0020(19)

loop_
_atom_type_symbol
_atom_type_description
_atom_type_scat_dispersion_real
_atom_type_scat_dispersion_imag
_atom_type_scat_source
C C 0.0033 0.0016 'International Tables Vol C Tables 4.2.6.8 and 6.1.1.4'
H H 0.0000 0.0000 'International Tables Vol C Tables 4.2.6.8 and 6.1.1.4'
N N 0.0061 0.0033 'International Tables Vol C Tables 4.2.6.8 and 6.1.1.4'
O O 0.0106 0.0060 'International Tables Vol C Tables 4.2.6.8 and 6.1.1.4'
Cl Cl 0.1484 0.1585 'International Tables Vol C Tables 4.2.6.8 and 6.1.1.4'

loop_
_geom_angle_atom_site_label_1
_geom_angle_atom_site_label_2
_geom_angle_atom_site_label_3
_geom_angle
C1 N1 C8 108.8(2)
C2 C1 N1 110.8(3)
C1 C2 C3 105.9(2)
C1 C2 C9 121.9(3)
C3 C2 C9 132.1(2)
C8 C3 C4 117.7(3)
C8 C3 C2 106.5(2)
C4 C3 C2 135.7(3)
C5 C4 C3 118.8(2)
C5 C4 C16 120.5(2)
C3 C4 C16 120.7(2)
C4 C5 C6 121.4(2)
C4 C5 C22 119.4(2)
C6 C5 C22 119.2(2)
C7 C6 C5 120.4(3)
C7 C6 C29 120.3(2)
C5 C6 C29 119.2(2)
C6 C7 C8 116.9(2)
C6 C7 C39 125.5(3)
C8 C7 C39 117.5(2)
N1 C8 C7 127.2(2)
N1 C8 C3 108.0(2)
C7 C8 C3 124.7(3)
C10 C9 C14 117.3(3)
C10 C9 C2 123.1(3)
C14 C9 C2 119.5(3)
C11 C10 C9 121.6(3)
C12 C11 C10 120.6(3)
C13 C12 C11 118.2(3)
C13 C12 C15 120.6(3)
C11 C12 C15 121.2(3)
C12 C13 C14 121.3(3)
C13 C14 C9 121.0(3)
C17 C16 C21 118.4(3)
C17 C16 C4 121.2(3)
C21 C16 C4 120.4(3)
C18 C17 C16 120.8(3)
C17 C18 C19 119.9(3)
C20 C19 C18 120.0(3)
C19 C20 C21 120.1(3)
C20 C21 C16 120.8(3)
C23 C22 C27 116.8(3)
C23 C22 C5 122.5(2)
C27 C22 C5 120.6(3)
C22 C23 C24 122.2(3)
C25 C24 C23 119.5(3)
O1 C25 C26 116.1(3)
O1 C25 C24 124.4(3)
C26 C25 C24 119.5(3)
C27 C26 C25 120.6(3)
C26 C27 C22 121.5(3)
C25 O1 C28 116.9(3)
C30 C29 C34 117.1(3)
C30 C29 C6 122.0(3)
C34 C29 C6 120.8(3)
C31 C30 C29 121.0(3)
C30 C31 C32 121.9(3)
C33 C32 C31 116.8(3)
C33 C32 C35 122.8(3)
C31 C32 C35 120.4(3)
C34 C33 C32 121.3(3)
C33 C34 C29 121.8(3)
C36 C35 C37 110.1(4)
C36 C35 C32 110.2(3)
C37 C35 C32 108.6(3)
C36 C35 C38 108.5(3)
C37 C35 C38 107.8(4)
C32 C35 C38 111.7(3)
C44 C39 C40 117.5(3)
C44 C39 C7 122.8(3)
C40 C39 C7 119.6(3)
C41 C40 C39 121.5(3)
C42 C41 C40 121.1(3)
C41 C42 C43 117.7(3)
C41 C42 C45 120.7(3)
C43 C42 C45 121.6(3)
C42 C43 C44 121.7(3)
C39 C44 C43 120.4(3)
C46 C45 C42 111.1(4)
Cl5 C47 Cl6 114.8(3)
Cl5 C47 Cl4 112.7(3)
Cl6 C47 Cl4 107.9(3)
Cl3 C47 Cl2 111.5(3)
Cl3 C47 Cl1 110.5(3)
Cl2 C47 Cl1 101.9(2)

loop_
_geom_bond_atom_site_label_1
_geom_bond_atom_site_label_2
_geom_bond_distance
N1 C1 1.368(4)
N1 C8 1.375(4)
C1 C2 1.366(4)
C2 C3 1.455(4)
C2 C9 1.480(4)
C3 C8 1.412(4)
C3 C4 1.420(4)
C4 C5 1.405(4)
C4 C16 1.491(4)
C5 C6 1.433(4)
C5 C22 1.501(4)
C6 C7 1.397(4)
C6 C29 1.493(4)
C7 C8 1.398(4)
C7 C39 1.495(4)
C9 C10 1.389(4)
C9 C14 1.394(4)
C10 C11 1.387(4)
C11 C12 1.385(4)
C12 C13 1.383(4)
C12 C15 1.508(5)
C13 C14 1.384(4)
C16 C17 1.391(4)
C16 C21 1.391(4)
C17 C18 1.383(4)
C18 C19 1.386(5)
C19 C20 1.374(5)
C20 C21 1.386(4)
C22 C23 1.388(4)
C22 C27 1.401(4)
C23 C24 1.392(4)
C24 C25 1.384(5)
C25 O1 1.371(4)
C25 C26 1.381(5)
C26 C27 1.376(4)
O1 C28 1.413(5)
C29 C30 1.394(4)
C29 C34 1.394(4)
C30 C31 1.390(4)
C31 C32 1.397(5)
C32 C33 1.393(5)
C32 C35 1.534(5)
C33 C34 1.390(4)
C35 C36 1.528(5)
C35 C37 1.530(6)
C35 C38 1.537(6)
C39 C44 1.384(4)
C39 C40 1.398(4)
C40 C41 1.378(4)
C41 C42 1.375(5)
C42 C43 1.388(5)
C42 C45 1.520(5)
C43 C44 1.388(4)
C45 C46 1.480(7)
C47 Cl5 1.625(5)
C47 Cl3 1.661(5)
C47 Cl6 1.725(4)
C47 Cl4 1.793(5)
C47 Cl2 1.801(4)
C47 Cl1 1.805(4)

loop_
_geom_torsion_atom_site_label_1
_geom_torsion_atom_site_label_2
_geom_torsion_atom_site_label_3
_geom_torsion_atom_site_label_4
_geom_torsion
C8 N1 C1 C2 0.8(3)
N1 C1 C2 C3 -1.1(3)
N1 C1 C2 C9 176.7(3)
C1 C2 C3 C8 1.1(3)
C9 C2 C3 C8 -176.4(3)
C1 C2 C3 C4 -176.7(3)
C9 C2 C3 C4 5.8(6)
C8 C3 C4 C5 0.6(4)
C2 C3 C4 C5 178.2(3)
C8 C3 C4 C16 -178.9(3)
C2 C3 C4 C16 -1.3(5)
C3 C4 C5 C6 -2.3(4)
C16 C4 C5 C6 177.3(3)
C3 C4 C5 C22 176.2(2)
C16 C4 C5 C22 -4.3(4)
C4 C5 C6 C7 2.9(4)
C22 C5 C6 C7 -175.5(2)
C4 C5 C6 C29 -175.4(2)
C22 C5 C6 C29 6.1(4)
C5 C6 C7 C8 -1.8(4)
C29 C6 C7 C8 176.6(2)
C5 C6 C7 C39 -179.7(3)
C29 C6 C7 C39 -1.4(4)
C1 N1 C8 C7 177.1(3)
C1 N1 C8 C3 -0.1(3)
C6 C7 C8 N1 -176.5(3)
C39 C7 C8 N1 1.6(4)
C6 C7 C8 C3 0.2(4)
C39 C7 C8 C3 178.3(3)
C4 C3 C8 N1 177.6(2)
C2 C3 C8 N1 -0.6(3)
C4 C3 C8 C7 0.4(4)
C2 C3 C8 C7 -177.8(3)
C1 C2 C9 C10 -136.1(3)
C3 C2 C9 C10 41.0(5)
C1 C2 C9 C14 40.9(4)
C3 C2 C9 C14 -141.9(3)
C14 C9 C10 C11 2.5(5)
C2 C9 C10 C11 179.6(3)
C9 C10 C11 C12 -2.0(5)
C10 C11 C12 C13 -0.5(5)
C10 C11 C12 C15 177.7(3)
C11 C12 C13 C14 2.4(5)
C15 C12 C13 C14 -175.8(3)
C12 C13 C14 C9 -1.8(5)
C10 C9 C14 C13 -0.6(4)
C2 C9 C14 C13 -177.9(3)
C5 C4 C16 C17 69.3(4)
C3 C4 C16 C17 -111.2(3)
C5 C4 C16 C21 -110.0(3)
C3 C4 C16 C21 69.5(4)
C21 C16 C17 C18 -0.8(5)
C4 C16 C17 C18 179.9(3)
C16 C17 C18 C19 1.6(5)
C17 C18 C19 C20 -1.0(6)
C18 C19 C20 C21 -0.4(6)
C19 C20 C21 C16 1.2(5)
C17 C16 C21 C20 -0.6(5)
C4 C16 C21 C20 178.7(3)
C4 C5 C22 C23 55.1(4)
C6 C5 C22 C23 -126.4(3)
C4 C5 C22 C27 -123.5(3)
C6 C5 C22 C27 55.0(4)
C27 C22 C23 C24 0.7(4)
C5 C22 C23 C24 -178.0(3)
C22 C23 C24 C25 -0.9(5)
C23 C24 C25 O1 179.8(3)
C23 C24 C25 C26 -0.1(5)
O1 C25 C26 C27 -178.6(3)
C24 C25 C26 C27 1.3(5)
C25 C26 C27 C22 -1.6(5)
C23 C22 C27 C26 0.6(4)
C5 C22 C27 C26 179.3(3)
C26 C25 O1 C28 168.4(3)
C24 C25 O1 C28 -11.5(5)
C7 C6 C29 C30 61.8(4)
C5 C6 C29 C30 -119.9(3)
C7 C6 C29 C34 -121.3(3)
C5 C6 C29 C34 57.1(4)
C34 C29 C30 C31 -2.9(4)
C6 C29 C30 C31 174.1(3)
C29 C30 C31 C32 -0.2(5)
C30 C31 C32 C33 2.9(4)
C30 C31 C32 C35 -175.5(3)
C31 C32 C33 C34 -2.4(4)
C35 C32 C33 C34 176.0(3)
C32 C33 C34 C29 -0.7(4)
C30 C29 C34 C33 3.4(4)
C6 C29 C34 C33 -173.7(3)
C33 C32 C35 C36 120.1(4)
C31 C32 C35 C36 -61.6(4)
C33 C32 C35 C37 -119.3(4)
C31 C32 C35 C37 59.0(4)
C33 C32 C35 C38 -0.5(4)
C31 C32 C35 C38 177.8(3)
C6 C7 C39 C44 59.9(4)
C8 C7 C39 C44 -118.1(3)
C6 C7 C39 C40 -123.3(3)
C8 C7 C39 C40 58.7(4)
C44 C39 C40 C41 0.5(5)
C7 C39 C40 C41 -176.5(3)
C39 C40 C41 C42 0.1(5)
C40 C41 C42 C43 -0.2(5)
C40 C41 C42 C45 178.4(4)
C41 C42 C43 C44 -0.3(6)
C45 C42 C43 C44 -178.9(4)
C40 C39 C44 C43 -0.9(5)
C7 C39 C44 C43 175.9(3)
C42 C43 C44 C39 0.9(5)
C41 C42 C45 C46 -83.2(5)
C43 C42 C45 C46 95.4(5)
